data_5000082
loop_
_publ_author_name
'Rib\'ar, B.'
'Vladimirov, S.'
'\<Zivanov-Staki\'c, D.'
'Strumpel, M.'

_publ_section_title
;
 Crystal structure of tetrahydrocortisol
;
_journal_issue 8
_journal_name_full 'Journal of Chemical Crystallography'
_journal_page_first 499
_journal_page_last 503
_journal_paper_doi 10.1007/BF01665707
_journal_volume 25
_journal_year 1995
_chemical_formula_sum 'C21 H34 O5'
_chemical_name_common tetrahydrocortisol
_space_group_IT_number 19
_symmetry_cell_setting orthorhombic
_symmetry_Int_Tables_number 19
_symmetry_space_group_name_Hall 'P 2ac 2ab'
_symmetry_space_group_name_H-M 'P 21 21 21'
_cell_angle_alpha 90
_cell_angle_beta 90
_cell_angle_gamma 90
_cell_formula_units_Z 4
_cell_length_a 7.696(5)
_cell_length_b 10.227(2)
_cell_length_c 23.688(5)
_cod_database_code 5000082

loop_
_symmetry_equiv_pos_site_id
_symmetry_equiv_pos_as_xyz
1 x,y,z
2 1/2-x,-y,1/2+z
3 1/2+x,1/2-y,-z
4 -x,1/2+y,1/2-z

loop_
_atom_site_label
_atom_site_type_symbol
_atom_site_fract_x
_atom_site_fract_y
_atom_site_fract_z
_atom_site_attached_hydrogens
O1 O 0.1434(3) 0.3947(2) 0.6370(1) 1
O2 O 0.0235(3) 0.1340(2) 0.8980(1) 1
O3 O 0.0736(3) 0.6377(2) 0.9209(1) 1
O4 O 0.0670(4) 0.5654(3) 1.0622(1) 0
O5 O -0.2763(3) 0.6049(2) 1.0496(1) 1
C1 C 0.0711(4) 0.1322(3) 0.7444(1) 2
C2 C 0.0281(4) 0.2479(3) 0.7064(1) 2
C3 C 0.1857(4) 0.2823(3) 0.6709(1) 1
C4 C 0.3435(4) 0.3084(3) 0.7069(4) 2
C5 C 0.3843(4) 0.1952(3) 0.7477(1) 1
C6 C 0.5431(4) 0.2226(3) 0.7842(1) 2
C7 C 0.5080(4) 0.3274(3) 0.8283(1) 2
C8 C 0.3474(4) 0.3011(3) 0.8646(1) 1
C9 C 0.1886(3) 0.2660(2) 0.8276(1) 1
C10 C 0.2264(4) 0.1550(2) 0.7845(1) 0
C11 C 0.0225(4) 0.2495(3) 0.8630(1) 1
C12 C -0.0138(4) 0.3692(3) 0.9005(1) 2
C13 C 0.1410(3) 0.4087(3) 0.9372(1) 0
C14 C 0.3006(4) 0.4237(3) 0.8982(1) 1
C15 C 0.4366(4) 0.4874(3) 0.9359(1) 2
C16 C 0.3301(4) 0.5761(3) 0.9761(1) 2
C17 C 0.1385(4) 0.5501(3) 0.9630(1) 0
C18 C 0.1721(4) 0.3111(3) 0.9853(1) 3
C19 C 0.2691(4) 0.0233(3) 0.8122(1) 3
C20 C 0.0177(4) 0.5638(3) 1.0144(1) 0
C21 C -0.1739(5) 0.5725(4) 1.0023(1) 2

loop_
_atom_type_symbol
_atom_type_radius_bond
C 0.68
O 0.68
